data_7209513
loop_
_publ_author_name
'Awwadi, Firas F.'
'Haddad, Salim F.'
'Turnbull, Mark M.'
'Landee, Christopher P.'
'Willett, Roger D.'

_publ_section_title
;
 Copper--halide bonds as magnetic tunnels; structural, magnetic and
 theoretical studies of trans-bis(2,5-dibromopyridine)dihalo copper(ii)
 and trans-bis(2-bromopyridine)dibromo copper(ii)
;
_journal_issue 16
_journal_name_full CrystEngComm
_journal_page_first 3111
_journal_paper_doi 10.1039/c2ce26211h
_journal_volume 15
_journal_year 2013
_chemical_formula_moiety C10H6N2Cl2Br4Cu
_chemical_formula_sum 'C10 H6 Br4 Cl2 Cu N2'
_chemical_formula_weight 608.25
_chemical_name_common trans-Bis(2,5-dibromopyridine)dichlorocopper(ii)
_chemical_name_systematic
;
trans-Bis(2,5-dibromopyridine)dichlorocopper(II)
;
_space_group_IT_number 15
_symmetry_cell_setting monoclinic
_symmetry_space_group_name_Hall '-C 2yc'
_symmetry_space_group_name_H-M 'C 1 2/c 1'
_atom_sites_solution_hydrogens geom
_atom_sites_solution_primary direct
_atom_sites_solution_secondary difmap
_audit_creation_method SHELXL-97
_cell_angle_alpha 90.00
_cell_angle_beta 90.868(8)
_cell_angle_gamma 90.00
_cell_formula_units_Z 4
_cell_length_a 8.3173(13)
_cell_length_b 12.847(2)
_cell_length_c 14.610(3)
_cell_measurement_reflns_used 39
_cell_measurement_temperature 295(2)
_cell_measurement_theta_max 24.919
_cell_measurement_theta_min 10.254
_cell_volume 1560.9(5)
_computing_cell_refinement 'Bruker XSCANS'
_computing_data_collection 'Bruker XSCANS'
_computing_data_reduction 'Bruker SHELXTL'
_computing_molecular_graphics 'XP, Bruker SHELXTL v. 5.10'
_computing_publication_material 'XCIF, Bruker SHELXTL v. 5.10'
_computing_structure_refinement 'XL, Bruker SHELXTL v. 5.10'
_computing_structure_solution 'XS, Bruker SHELXTL v. 5.10'
_diffrn_ambient_temperature 295(2)
_diffrn_measured_fraction_theta_full 0.993
_diffrn_measured_fraction_theta_max 0.993
_diffrn_measurement_device_type 'Bruker P4'
_diffrn_measurement_method 'w scans'
_diffrn_radiation_monochromator graphite
_diffrn_radiation_source 'fine-focus sealed tube'
_diffrn_radiation_type MoK\a
_diffrn_radiation_wavelength 0.71073
_diffrn_reflns_av_R_equivalents 0.0347
_diffrn_reflns_av_sigmaI/netI 0.0439
_diffrn_reflns_limit_h_max 9
_diffrn_reflns_limit_h_min -1
_diffrn_reflns_limit_k_max 15
_diffrn_reflns_limit_k_min -1
_diffrn_reflns_limit_l_max 17
_diffrn_reflns_limit_l_min -17
_diffrn_reflns_number 1827
_diffrn_reflns_theta_full 25.00
_diffrn_reflns_theta_max 25.00
_diffrn_reflns_theta_min 2.79
_diffrn_standards_interval_count 97
_diffrn_standards_number 3
_exptl_absorpt_coefficient_mu 11.966
_exptl_absorpt_correction_T_max 0.340
_exptl_absorpt_correction_T_min 0.131
_exptl_absorpt_correction_type psi-scan
_exptl_absorpt_process_details 'XPREP,Bruker SHELXTL v. 5.10'
_exptl_crystal_colour Green
_exptl_crystal_density_diffrn 2.588
_exptl_crystal_density_method 'not measured'
_exptl_crystal_description Parallelpiped
_exptl_crystal_F_000 1132
_exptl_crystal_size_max 0.35
_exptl_crystal_size_mid 0.28
_exptl_crystal_size_min 0.15
_refine_diff_density_max 1.224
_refine_diff_density_min -1.374
_refine_diff_density_rms 0.223
_refine_ls_extinction_coef 0.0032(5)
_refine_ls_extinction_expression Fc^*^=kFc[1+0.001xFc^2^\l^3^/sin(2\q)]^-1/4^
_refine_ls_extinction_method SHELXL
_refine_ls_goodness_of_fit_ref 1.020
_refine_ls_hydrogen_treatment constr
_refine_ls_matrix_type full
_refine_ls_number_parameters 88
_refine_ls_number_reflns 1357
_refine_ls_number_restraints 0
_refine_ls_restrained_S_all 1.020
_refine_ls_R_factor_all 0.0672
_refine_ls_R_factor_gt 0.0516
_refine_ls_shift/su_max 0.000
_refine_ls_shift/su_mean 0.000
_refine_ls_structure_factor_coef Fsqd
_refine_ls_weighting_details 'calc w=1/[\s^2^(Fo^2^)+(0.1020P)^2^+0.0000P] where P=(Fo^2^+2Fc^2^)/3'
_refine_ls_weighting_scheme calc
_refine_ls_wR_factor_gt 0.1313
_refine_ls_wR_factor_ref 0.1429
_reflns_number_gt 1079
_reflns_number_total 1357
_reflns_threshold_expression >2sigma(I)
_cod_data_source_file c2ce26211h.txt
_cod_data_source_block fa4sh
_cod_depositor_comments
;
The following automatic conversions were performed:

'_symmetry_cell_setting' value 'Monoclinic' changed to 'monoclinic'
according to /home/saulius/struct/CIF-dictionaries/cif_core.dic
dictionary named 'cif_core.dic' version 2.4.2 from 2011-04-26.

Automatic conversion script
Id: cif_fix_values 1891 2012-01-12 08:04:46Z andrius 
;
_cod_original_sg_symbol_H-M C2/c
_cod_database_code 7209513

loop_
_symmetry_equiv_pos_as_xyz
'x, y, z'
'-x, y, -z+1/2'
'x+1/2, y+1/2, z'
'-x+1/2, y+1/2, -z+1/2'
'-x, -y, -z'
'x, -y, z-1/2'
'-x+1/2, -y+1/2, -z'
'x+1/2, -y+1/2, z-1/2'

loop_
_atom_site_label
_atom_site_type_symbol
_atom_site_fract_x
_atom_site_fract_y
_atom_site_fract_z
_atom_site_U_iso_or_equiv
_atom_site_adp_type
_atom_site_occupancy
_atom_site_symmetry_multiplicity
_atom_site_calc_flag
_atom_site_refinement_flags
Br2 Br -0.14508(12) 0.08024(7) -0.15249(6) 0.0483(4) Uani 1 1 d .
Cu Cu 0.0000 0.29185(9) -0.2500 0.0286(4) Uani 1 2 d S
Cl1 Cl -0.2503(2) 0.35316(17) -0.24204(13) 0.0385(5) Uani 1 1 d .
N1 N 0.0124(7) 0.2642(5) -0.1142(4) 0.0287(13) Uani 1 1 d .
C6 C 0.0768(9) 0.3379(6) -0.0588(5) 0.0311(17) Uani 1 1 d .
H16 H 0.1257 0.3956 -0.0850 0.037 Uiso 1 1 calc R
C2 C -0.0571(9) 0.1828(6) -0.0750(5) 0.0317(17) Uani 1 1 d .
C4 C -0.0009(10) 0.2464(7) 0.0742(5) 0.0386(19) Uani 1 1 d .
H4 H -0.0074 0.2415 0.1375 0.046 Uiso 1 1 calc R
C3 C -0.0649(11) 0.1690(6) 0.0187(5) 0.0401(19) Uani 1 1 d .
H3 H -0.1115 0.1098 0.0435 0.048 Uiso 1 1 calc R
Br5 Br 0.15628(11) 0.43779(7) 0.10791(5) 0.0436(4) Uani 1 1 d .
C5 C 0.0724(9) 0.3305(6) 0.0346(5) 0.0310(17) Uani 1 1 d .

loop_
_atom_site_aniso_label
_atom_site_aniso_U_11
_atom_site_aniso_U_22
_atom_site_aniso_U_33
_atom_site_aniso_U_23
_atom_site_aniso_U_13
_atom_site_aniso_U_12
Br2 0.0624(7) 0.0384(6) 0.0442(6) -0.0047(3) -0.0013(4) -0.0181(4)
Cu 0.0342(8) 0.0250(7) 0.0266(7) 0.000 -0.0016(5) 0.000
Cl1 0.0369(12) 0.0413(11) 0.0374(10) -0.0002(8) 0.0009(8) 0.0060(9)
N1 0.029(3) 0.029(3) 0.028(3) 0.004(3) -0.005(2) -0.002(3)
C6 0.034(4) 0.023(4) 0.036(4) 0.006(3) 0.000(3) -0.002(3)
C2 0.030(4) 0.029(4) 0.036(4) -0.001(3) 0.000(3) -0.004(3)
C4 0.046(5) 0.038(4) 0.031(4) 0.014(4) 0.001(3) -0.007(4)
C3 0.052(5) 0.030(4) 0.037(4) 0.008(3) -0.001(4) -0.005(4)
Br5 0.0518(6) 0.0387(6) 0.0399(5) -0.0089(3) -0.0070(4) -0.0034(4)
C5 0.027(4) 0.029(4) 0.036(4) 0.001(3) -0.005(3) 0.001(3)

loop_
_atom_type_symbol
_atom_type_description
_atom_type_scat_dispersion_real
_atom_type_scat_dispersion_imag
_atom_type_scat_source
C C 0.0033 0.0016 'International Tables Vol C Tables 4.2.6.8 and 6.1.1.4'
H H 0.0000 0.0000 'International Tables Vol C Tables 4.2.6.8 and 6.1.1.4'
N N 0.0061 0.0033 'International Tables Vol C Tables 4.2.6.8 and 6.1.1.4'
Cl Cl 0.1484 0.1585 'International Tables Vol C Tables 4.2.6.8 and 6.1.1.4'
Cu Cu 0.3201 1.2651 'International Tables Vol C Tables 4.2.6.8 and 6.1.1.4'
Br Br -0.2901 2.4595 'International Tables Vol C Tables 4.2.6.8 and 6.1.1.4'

loop_
_geom_angle_atom_site_label_1
_geom_angle_atom_site_label_2
_geom_angle_atom_site_label_3
_geom_angle
_geom_angle_site_symmetry_1
_geom_angle_site_symmetry_3
N1 Cu N1 159.7(4) . 2_554
N1 Cu Cl1 94.57(18) . 2_554
N1 Cu Cl1 92.56(18) 2_554 2_554
N1 Cu Cl1 92.56(18) . .
N1 Cu Cl1 94.57(18) 2_554 .
Cl1 Cu Cl1 138.64(13) 2_554 .
C2 N1 C6 117.6(6) . .
C2 N1 Cu 123.1(5) . .
C6 N1 Cu 118.7(5) . .
N1 C6 C5 122.2(7) . .
N1 C2 C3 123.7(7) . .
N1 C2 Br2 117.4(5) . .
C3 C2 Br2 118.9(6) . .
C5 C4 C3 119.2(7) . .
C2 C3 C4 117.6(7) . .
C6 C5 C4 119.6(7) . .
C6 C5 Br5 120.2(6) . .
C4 C5 Br5 120.1(6) . .

loop_
_geom_bond_atom_site_label_1
_geom_bond_atom_site_label_2
_geom_bond_distance
_geom_bond_site_symmetry_2
Br2 C2 1.879(7) .
Cu N1 2.016(6) .
Cu N1 2.016(6) 2_554
Cu Cl1 2.230(2) 2_554
Cu Cl1 2.230(2) .
N1 C2 1.330(9) .
N1 C6 1.351(9) .
C6 C5 1.370(10) .
C2 C3 1.382(10) .
C4 C5 1.372(10) .
C4 C3 1.385(12) .
Br5 C5 1.874(8) .

loop_
_geom_torsion_atom_site_label_1
_geom_torsion_atom_site_label_2
_geom_torsion_atom_site_label_3
_geom_torsion_atom_site_label_4
_geom_torsion
_geom_torsion_site_symmetry_1
N1 Cu N1 C2 -33.1(6) 2_554
Cl1 Cu N1 C2 -143.3(6) 2_554
Cl1 Cu N1 C2 77.5(6) .
N1 Cu N1 C6 155.4(6) 2_554
Cl1 Cu N1 C6 45.2(5) 2_554
Cl1 Cu N1 C6 -94.0(5) .
C2 N1 C6 C5 0.2(11) .
Cu N1 C6 C5 172.2(6) .
C6 N1 C2 C3 -0.9(12) .
Cu N1 C2 C3 -172.5(6) .
C6 N1 C2 Br2 -179.6(5) .
Cu N1 C2 Br2 8.8(8) .
N1 C2 C3 C4 2.1(13) .
Br2 C2 C3 C4 -179.2(6) .
C5 C4 C3 C2 -2.5(13) .
N1 C6 C5 C4 -0.7(12) .
N1 C6 C5 Br5 -177.5(6) .
C3 C4 C5 C6 1.9(12) .
C3 C4 C5 Br5 178.7(6) .
